data_2229838
loop_
_publ_author_name
'Choi, Hong Dae'
'Seo, Pil Ja'
'Son, Byeng Wha'
'Lee, Uk'

_publ_section_title
;
 2,5-Bis(4-fluorophenyl)-2-methylsulfanyl-1-benzofuran
;
_journal_coeditor_code SJ5110
_journal_issue 4
_journal_name_full 'Acta Crystallographica Section E'
_journal_page_first o782
_journal_paper_doi 10.1107/S1600536811007458
_journal_volume 67
_journal_year 2011
_chemical_formula_iupac 'C21 H14 F2 O S'
_chemical_formula_moiety 'C21 H14 F2 O S'
_chemical_formula_sum 'C21 H14 F2 O S'
_chemical_formula_weight 352.38
_chemical_name_systematic
;
2,5-Bis(4-fluorophenyl)-2-methylsulfanyl-1-benzofuran
;
_space_group_IT_number 4
_symmetry_cell_setting monoclinic
_symmetry_space_group_name_Hall 'P 2yb'
_symmetry_space_group_name_H-M 'P 1 21 1'
_atom_sites_solution_hydrogens difmap
_atom_sites_solution_primary direct
_atom_sites_solution_secondary difmap
_cell_angle_alpha 90.00
_cell_angle_beta 116.1240(10)
_cell_angle_gamma 90.00
_cell_formula_units_Z 2
_cell_length_a 10.7673(7)
_cell_length_b 7.2986(5)
_cell_length_c 11.5145(8)
_cell_measurement_reflns_used 3532
_cell_measurement_temperature 173(2)
_cell_measurement_theta_max 27.14
_cell_measurement_theta_min 2.16
_cell_volume 812.44(10)
_computing_cell_refinement '<i>SAINT</i> (Bruker, 2009)'
_computing_data_collection '<i>APEX2</i> (Bruker, 2009)'
_computing_data_reduction '<i>SAINT</i> (Bruker, 2009)'
_computing_molecular_graphics '<i>ORTEP-3</i> (Farrugia, 1997) and <i>DIAMOND</i> (Brandenburg, 1998)'
_computing_publication_material '<i>SHELXL97</i> (Sheldrick, 2008)'
_computing_structure_refinement '<i>SHELXL97</i> (Sheldrick, 2008)'
_computing_structure_solution '<i>SHELXS97</i> (Sheldrick, 2008)'
_diffrn_ambient_temperature 173(2)
_diffrn_detector_area_resol_mean 10.0
_diffrn_measured_fraction_theta_full 0.996
_diffrn_measured_fraction_theta_max 0.996
_diffrn_measurement_device_type 'Bruker SMART APEXII CCD'
_diffrn_measurement_method '\f and \w'
_diffrn_radiation_monochromator 'graphite multilayer'
_diffrn_radiation_source 'rotating anode'
_diffrn_radiation_type MoK\a
_diffrn_radiation_wavelength 0.71073
_diffrn_reflns_av_R_equivalents 0.0229
_diffrn_reflns_av_sigmaI/netI 0.0317
_diffrn_reflns_limit_h_max 13
_diffrn_reflns_limit_h_min -13
_diffrn_reflns_limit_k_max 9
_diffrn_reflns_limit_k_min -9
_diffrn_reflns_limit_l_max 14
_diffrn_reflns_limit_l_min -14
_diffrn_reflns_number 7891
_diffrn_reflns_theta_full 27.51
_diffrn_reflns_theta_max 27.51
_diffrn_reflns_theta_min 1.97
_diffrn_standards_number 0
_exptl_absorpt_coefficient_mu 0.226
_exptl_absorpt_correction_T_max 0.9723
_exptl_absorpt_correction_T_min 0.9304
_exptl_absorpt_correction_type multi-scan
_exptl_absorpt_process_details '(SADABS; Bruker, 2009)'
_exptl_crystal_colour colourless
_exptl_crystal_density_diffrn 1.440
_exptl_crystal_density_method 'not measured'
_exptl_crystal_description block
_exptl_crystal_F_000 364
_exptl_crystal_size_max 0.32
_exptl_crystal_size_mid 0.29
_exptl_crystal_size_min 0.13
_refine_diff_density_max 0.331
_refine_diff_density_min -0.214
_refine_ls_abs_structure_details 'Flack (1983), 1700 Friedel pairs'
_refine_ls_abs_structure_Flack 0.33(8)
_refine_ls_extinction_method none
_refine_ls_goodness_of_fit_ref 1.062
_refine_ls_hydrogen_treatment constr
_refine_ls_matrix_type full
_refine_ls_number_parameters 228
_refine_ls_number_reflns 3710
_refine_ls_number_restraints 1
_refine_ls_restrained_S_all 1.062
_refine_ls_R_factor_all 0.0407
_refine_ls_R_factor_gt 0.0379
_refine_ls_shift/su_max 0.000
_refine_ls_shift/su_mean 0.000
_refine_ls_structure_factor_coef Fsqd
_refine_ls_weighting_details 'calc w=1/[\s^2^(Fo^2^)+(0.0560P)^2^+0.1486P] where P=(Fo^2^+2Fc^2^)/3'
_refine_ls_weighting_scheme calc
_refine_ls_wR_factor_gt 0.0986
_refine_ls_wR_factor_ref 0.1006
_reflns_number_gt 3501
_reflns_number_total 3710
_reflns_threshold_expression I>2\s(I)
_cod_data_source_file sj5110.cif
_cod_data_source_block I
_cod_original_sg_symbol_H-M 'P 21'
_cod_database_code 2229838
_cod_database_fobs_code 2229838

loop_
_symmetry_equiv_pos_as_xyz
'x, y, z'
'-x, y+1/2, -z'

loop_
_atom_site_type_symbol
_atom_site_label
_atom_site_fract_x
_atom_site_fract_y
_atom_site_fract_z
_atom_site_U_iso_or_equiv
_atom_site_adp_type
_atom_site_calc_flag
_atom_site_refinement_flags
_atom_site_occupancy
_atom_site_disorder_assembly
_atom_site_disorder_group
S S1 0.43705(5) 0.35582(9) 0.12177(4) 0.03705(15) Uani d . 1 . .
F F1 1.36155(13) 0.4416(2) 0.73988(15) 0.0491(4) Uani d . 1 . .
F F2 -0.24680(12) 0.4131(2) -0.00514(13) 0.0463(3) Uani d . 1 . .
O O1 0.36309(13) 0.4157(2) 0.42787(12) 0.0294(3) Uani d . 1 . .
C C1 0.43510(19) 0.3862(3) 0.27194(17) 0.0269(4) Uani d . 1 . .
C C2 0.55585(18) 0.3959(3) 0.39519(16) 0.0253(4) Uani d . 1 . .
C C3 0.69845(18) 0.3930(3) 0.43512(17) 0.0260(4) Uani d . 1 . .
H H3 0.7346 0.3790 0.3738 0.031 Uiso calc R 1 . .
C C4 0.78673(18) 0.4111(3) 0.56623(17) 0.0243(4) Uani d . 1 . .
C C5 0.7295(2) 0.4268(3) 0.65587(18) 0.0280(4) Uani d . 1 . .
H H5 0.7905 0.4363 0.7454 0.034 Uiso calc R 1 . .
C C6 0.5895(2) 0.4287(3) 0.61797(18) 0.0303(4) Uani d . 1 . .
H H6 0.5523 0.4395 0.6788 0.036 Uiso calc R 1 . .
C C7 0.5052(2) 0.4142(3) 0.48647(18) 0.0277(4) Uani d . 1 . .
C C8 0.32360(19) 0.3989(3) 0.29668(17) 0.0273(4) Uani d . 1 . .
C C9 0.93978(18) 0.4152(3) 0.61213(16) 0.0243(4) Uani d . 1 . .
C C10 1.0238(2) 0.5099(3) 0.72483(19) 0.0290(4) Uani d . 1 . .
H H10 0.9826 0.5693 0.7726 0.035 Uiso calc R 1 . .
C C11 1.1652(2) 0.5193(3) 0.7686(2) 0.0344(5) Uani d . 1 . .
H H11 1.2214 0.5846 0.8453 0.041 Uiso calc R 1 . .
C C12 1.2229(2) 0.4318(3) 0.6983(2) 0.0320(4) Uani d . 1 . .
C C13 1.1449(2) 0.3356(3) 0.58707(19) 0.0334(4) Uani d . 1 . .
H H13 1.1873 0.2764 0.5402 0.040 Uiso calc R 1 . .
C C14 1.0033(2) 0.3270(3) 0.54499(19) 0.0297(4) Uani d . 1 . .
H H14 0.9482 0.2598 0.4689 0.036 Uiso calc R 1 . .
C C15 0.17419(19) 0.4016(3) 0.21639(17) 0.0261(4) Uani d . 1 . .
C C16 0.1142(2) 0.3192(3) 0.09396(18) 0.0298(4) Uani d . 1 . .
H H16 0.1714 0.2610 0.0615 0.036 Uiso calc R 1 . .
C C17 -0.0278(2) 0.3218(3) 0.01996(18) 0.0315(4) Uani d . 1 . .
H H17 -0.0688 0.2643 -0.0624 0.038 Uiso calc R 1 . .
C C18 -0.1079(2) 0.4093(3) 0.06815(19) 0.0313(4) Uani d . 1 . .
C C19 -0.0530(2) 0.4919(3) 0.1888(2) 0.0328(4) Uani d . 1 . .
H H19 -0.1112 0.5506 0.2200 0.039 Uiso calc R 1 . .
C C20 0.0880(2) 0.4865(3) 0.26212(19) 0.0293(4) Uani d . 1 . .
H H20 0.1275 0.5415 0.3454 0.035 Uiso calc R 1 . .
C C21 0.5127(3) 0.5682(4) 0.1057(3) 0.0520(7) Uani d . 1 . .
H H21A 0.4539 0.6705 0.1061 0.078 Uiso calc R 1 . .
H H21B 0.5206 0.5683 0.0241 0.078 Uiso calc R 1 . .
H H21C 0.6048 0.5817 0.1781 0.078 Uiso calc R 1 . .

loop_
_atom_site_aniso_label
_atom_site_aniso_U_11
_atom_site_aniso_U_22
_atom_site_aniso_U_33
_atom_site_aniso_U_12
_atom_site_aniso_U_13
_atom_site_aniso_U_23
S1 0.0418(3) 0.0475(3) 0.0259(2) -0.0051(2) 0.0186(2) -0.0059(2)
F1 0.0243(6) 0.0571(9) 0.0646(9) 0.0009(6) 0.0185(6) -0.0050(7)
F2 0.0245(6) 0.0532(9) 0.0509(7) 0.0006(6) 0.0073(5) 0.0010(6)
O1 0.0258(6) 0.0405(8) 0.0231(6) -0.0011(6) 0.0119(5) -0.0019(6)
C1 0.0279(9) 0.0307(10) 0.0228(8) -0.0028(8) 0.0118(7) -0.0028(7)
C2 0.0295(9) 0.0258(10) 0.0219(8) -0.0014(7) 0.0125(7) -0.0011(7)
C3 0.0281(9) 0.0286(10) 0.0256(8) -0.0024(8) 0.0157(7) -0.0011(8)
C4 0.0269(9) 0.0207(8) 0.0265(8) 0.0014(7) 0.0128(7) 0.0010(7)
C5 0.0266(9) 0.0317(10) 0.0228(8) 0.0013(8) 0.0083(7) 0.0001(8)
C6 0.0327(10) 0.0372(11) 0.0253(9) 0.0010(8) 0.0165(8) -0.0004(8)
C7 0.0249(8) 0.0317(10) 0.0275(9) -0.0012(8) 0.0124(7) -0.0004(8)
C8 0.0303(9) 0.0282(10) 0.0233(8) -0.0024(8) 0.0116(7) -0.0004(7)
C9 0.0250(9) 0.0217(8) 0.0259(8) 0.0020(7) 0.0109(7) 0.0054(7)
C10 0.0286(10) 0.0316(10) 0.0290(9) 0.0029(8) 0.0146(8) -0.0024(8)
C11 0.0298(10) 0.0362(11) 0.0321(10) 0.0004(9) 0.0091(8) -0.0049(9)
C12 0.0240(9) 0.0319(10) 0.0417(11) 0.0032(8) 0.0159(8) 0.0035(9)
C13 0.0366(10) 0.0317(10) 0.0397(10) 0.0057(9) 0.0240(9) -0.0010(9)
C14 0.0326(10) 0.0265(10) 0.0309(9) 0.0016(8) 0.0147(8) -0.0019(8)
C15 0.0268(9) 0.0246(9) 0.0263(8) -0.0022(8) 0.0112(7) 0.0016(7)
C16 0.0318(10) 0.0287(10) 0.0285(9) -0.0017(8) 0.0128(8) -0.0009(8)
C17 0.0346(11) 0.0302(11) 0.0238(9) -0.0029(8) 0.0075(8) -0.0007(8)
C18 0.0249(9) 0.0289(10) 0.0337(9) -0.0012(8) 0.0071(8) 0.0059(8)
C19 0.0316(11) 0.0305(10) 0.0397(11) 0.0022(8) 0.0188(9) 0.0003(9)
C20 0.0341(11) 0.0259(9) 0.0262(9) -0.0020(8) 0.0117(8) -0.0017(7)
C21 0.0554(16) 0.0591(17) 0.0478(14) -0.0053(12) 0.0286(13) 0.0144(12)

loop_
_atom_type_symbol
_atom_type_description
_atom_type_scat_dispersion_real
_atom_type_scat_dispersion_imag
_atom_type_scat_source
C C 0.0033 0.0016 'International Tables Vol C Tables 4.2.6.8 and 6.1.1.4'
H H 0.0000 0.0000 'International Tables Vol C Tables 4.2.6.8 and 6.1.1.4'
O O 0.0106 0.0060 'International Tables Vol C Tables 4.2.6.8 and 6.1.1.4'
F F 0.0171 0.0103 'International Tables Vol C Tables 4.2.6.8 and 6.1.1.4'
S S 0.1246 0.1234 'International Tables Vol C Tables 4.2.6.8 and 6.1.1.4'

loop_
_geom_angle_atom_site_label_1
_geom_angle_atom_site_label_2
_geom_angle_atom_site_label_3
_geom_angle_site_symmetry_1
_geom_angle_site_symmetry_3
_geom_angle
_geom_angle_publ_flag
C1 S1 C21 . . 101.24(12) ?
C7 O1 C8 . . 106.02(14) ?
C8 C1 C2 . . 106.74(15) ?
C8 C1 S1 . . 127.83(14) ?
C2 C1 S1 . . 125.39(14) ?
C7 C2 C3 . . 119.62(16) ?
C7 C2 C1 . . 105.38(15) ?
C3 C2 C1 . . 134.99(16) ?
C4 C3 C2 . . 118.87(16) ?
C4 C3 H3 . . 120.6 ?
C2 C3 H3 . . 120.6 ?
C3 C4 C5 . . 119.24(17) ?
C3 C4 C9 . . 120.40(16) ?
C5 C4 C9 . . 120.36(16) ?
C6 C5 C4 . . 122.47(17) ?
C6 C5 H5 . . 118.8 ?
C4 C5 H5 . . 118.8 ?
C5 C6 C7 . . 116.47(17) ?
C5 C6 H6 . . 121.8 ?
C7 C6 H6 . . 121.8 ?
O1 C7 C6 . . 126.02(17) ?
O1 C7 C2 . . 110.67(15) ?
C6 C7 C2 . . 123.31(17) ?
C1 C8 O1 . . 111.18(15) ?
C1 C8 C15 . . 134.39(17) ?
O1 C8 C15 . . 114.42(15) ?
C14 C9 C10 . . 117.96(17) ?
C14 C9 C4 . . 121.93(16) ?
C10 C9 C4 . . 120.11(16) ?
C11 C10 C9 . . 121.60(18) ?
C11 C10 H10 . . 119.2 ?
C9 C10 H10 . . 119.2 ?
C12 C11 C10 . . 118.28(19) ?
C12 C11 H11 . . 120.9 ?
C10 C11 H11 . . 120.9 ?
F1 C12 C13 . . 118.83(18) ?
F1 C12 C11 . . 118.70(19) ?
C13 C12 C11 . . 122.47(18) ?
C12 C13 C14 . . 118.42(18) ?
C12 C13 H13 . . 120.8 ?
C14 C13 H13 . . 120.8 ?
C13 C14 C9 . . 121.27(18) ?
C13 C14 H14 . . 119.4 ?
C9 C14 H14 . . 119.4 ?
C20 C15 C16 . . 118.72(17) ?
C20 C15 C8 . . 119.79(17) ?
C16 C15 C8 . . 121.49(17) ?
C17 C16 C15 . . 120.55(18) ?
C17 C16 H16 . . 119.7 ?
C15 C16 H16 . . 119.7 ?
C18 C17 C16 . . 118.58(18) ?
C18 C17 H17 . . 120.7 ?
C16 C17 H17 . . 120.7 ?
F2 C18 C17 . . 118.40(18) ?
F2 C18 C19 . . 118.85(19) ?
C17 C18 C19 . . 122.75(18) ?
C20 C19 C18 . . 118.17(19) ?
C20 C19 H19 . . 120.9 ?
C18 C19 H19 . . 120.9 ?
C19 C20 C15 . . 121.21(18) ?
C19 C20 H20 . . 119.4 ?
C15 C20 H20 . . 119.4 ?
S1 C21 H21A . . 109.5 ?
S1 C21 H21B . . 109.5 ?
H21A C21 H21B . . 109.5 ?
S1 C21 H21C . . 109.5 ?
H21A C21 H21C . . 109.5 ?
H21B C21 H21C . . 109.5 ?

loop_
_geom_bond_atom_site_label_1
_geom_bond_atom_site_label_2
_geom_bond_site_symmetry_2
_geom_bond_distance
_geom_bond_publ_flag
S1 C1 . 1.7527(18) ?
S1 C21 . 1.798(3) ?
F1 C12 . 1.354(2) ?
F2 C18 . 1.355(2) ?
O1 C7 . 1.374(2) ?
O1 C8 . 1.383(2) ?
C1 C8 . 1.354(3) ?
C1 C2 . 1.444(2) ?
C2 C7 . 1.387(2) ?
C2 C3 . 1.396(2) ?
C3 C4 . 1.392(2) ?
C3 H3 . 0.9500 ?
C4 C5 . 1.420(3) ?
C4 C9 . 1.493(2) ?
C5 C6 . 1.373(3) ?
C5 H5 . 0.9500 ?
C6 C7 . 1.385(3) ?
C6 H6 . 0.9500 ?
C8 C15 . 1.461(3) ?
C9 C14 . 1.395(3) ?
C9 C10 . 1.395(3) ?
C10 C11 . 1.379(3) ?
C10 H10 . 0.9500 ?
C11 C12 . 1.375(3) ?
C11 H11 . 0.9500 ?
C12 C13 . 1.375(3) ?
C13 C14 . 1.384(3) ?
C13 H13 . 0.9500 ?
C14 H14 . 0.9500 ?
C15 C20 . 1.398(3) ?
C15 C16 . 1.402(3) ?
C16 C17 . 1.384(3) ?
C16 H16 . 0.9500 ?
C17 C18 . 1.372(3) ?
C17 H17 . 0.9500 ?
C18 C19 . 1.385(3) ?
C19 C20 . 1.375(3) ?
C19 H19 . 0.9500 ?
C20 H20 . 0.9500 ?
C21 H21A . 0.9800 ?
C21 H21B . 0.9800 ?
C21 H21C . 0.9800 ?

loop_
_geom_hbond_atom_site_label_D
_geom_hbond_atom_site_label_H
_geom_hbond_atom_site_label_A
_geom_hbond_site_symmetry_A
_geom_hbond_distance_DH
_geom_hbond_distance_HA
_geom_hbond_distance_DA
_geom_hbond_angle_DHA
C6 H6 F1 1_455 0.95 2.45 3.322(2) 153.1
C10 H10 Cg 2_656 0.95 2.67 3.441(2) 138.6
C17 H17 Cg 2_545 0.95 2.86 3.557(2) 130.9

loop_
_geom_torsion_atom_site_label_1
_geom_torsion_atom_site_label_2
_geom_torsion_atom_site_label_3
_geom_torsion_atom_site_label_4
_geom_torsion_site_symmetry_1
_geom_torsion_site_symmetry_2
_geom_torsion_site_symmetry_3
_geom_torsion_site_symmetry_4
_geom_torsion
_geom_torsion_publ_flag
C21 S1 C1 C8 . . . . 115.0(2) ?
C21 S1 C1 C2 . . . . -67.4(2) ?
C8 C1 C2 C7 . . . . 0.0(2) ?
S1 C1 C2 C7 . . . . -178.03(16) ?
C8 C1 C2 C3 . . . . -179.1(2) ?
S1 C1 C2 C3 . . . . 2.9(3) ?
C7 C2 C3 C4 . . . . -0.8(3) ?
C1 C2 C3 C4 . . . . 178.1(2) ?
C2 C3 C4 C5 . . . . 1.7(3) ?
C2 C3 C4 C9 . . . . -177.88(18) ?
C3 C4 C5 C6 . . . . -1.4(3) ?
C9 C4 C5 C6 . . . . 178.20(19) ?
C4 C5 C6 C7 . . . . 0.1(3) ?
C8 O1 C7 C6 . . . . 179.7(2) ?
C8 O1 C7 C2 . . . . -0.3(2) ?
C5 C6 C7 O1 . . . . -179.09(19) ?
C5 C6 C7 C2 . . . . 0.9(3) ?
C3 C2 C7 O1 . . . . 179.44(16) ?
C1 C2 C7 O1 . . . . 0.2(2) ?
C3 C2 C7 C6 . . . . -0.5(3) ?
C1 C2 C7 C6 . . . . -179.78(19) ?
C2 C1 C8 O1 . . . . -0.1(2) ?
S1 C1 C8 O1 . . . . 177.79(15) ?
C2 C1 C8 C15 . . . . 178.6(2) ?
S1 C1 C8 C15 . . . . -3.5(4) ?
C7 O1 C8 C1 . . . . 0.3(2) ?
C7 O1 C8 C15 . . . . -178.75(16) ?
C3 C4 C9 C14 . . . . -28.1(3) ?
C5 C4 C9 C14 . . . . 152.2(2) ?
C3 C4 C9 C10 . . . . 151.49(19) ?
C5 C4 C9 C10 . . . . -28.1(3) ?
C14 C9 C10 C11 . . . . 0.9(3) ?
C4 C9 C10 C11 . . . . -178.74(19) ?
C9 C10 C11 C12 . . . . -0.2(3) ?
C10 C11 C12 F1 . . . . 179.42(19) ?
C10 C11 C12 C13 . . . . -0.2(3) ?
F1 C12 C13 C14 . . . . -179.68(18) ?
C11 C12 C13 C14 . . . . -0.1(3) ?
C12 C13 C14 C9 . . . . 0.8(3) ?
C10 C9 C14 C13 . . . . -1.2(3) ?
C4 C9 C14 C13 . . . . 178.46(18) ?
C1 C8 C15 C20 . . . . -154.5(2) ?
O1 C8 C15 C20 . . . . 24.2(3) ?
C1 C8 C15 C16 . . . . 26.1(3) ?
O1 C8 C15 C16 . . . . -155.20(18) ?
C20 C15 C16 C17 . . . . -0.1(3) ?
C8 C15 C16 C17 . . . . 179.37(17) ?
C15 C16 C17 C18 . . . . 1.1(3) ?
C16 C17 C18 F2 . . . . 179.39(17) ?
C16 C17 C18 C19 . . . . -1.3(3) ?
F2 C18 C19 C20 . . . . 179.82(18) ?
C17 C18 C19 C20 . . . . 0.6(3) ?
C18 C19 C20 C15 . . . . 0.5(3) ?
C16 C15 C20 C19 . . . . -0.8(3) ?
C8 C15 C20 C19 . . . . 179.82(18) ?

loop_
_cod_related_entry_id
_cod_related_entry_database
_cod_related_entry_code
1 ChemSpider 30656615
